data_7153478
loop_
_publ_author_name
'Altu\(g, Cevher'
'D\"ur\"ust, Yasar'
'Elliott, Mark C.'
'Kariuki, Benson M.'
'Rorstad, Tillique'
'Zaal, Mark'

_publ_section_title
;
 Reaction of heterocyclic enamines with nitrile oxide and nitrilimine
 precursors.
;
_journal_issue 21
_journal_name_full 'Organic &amp; biomolecular chemistry'
_journal_page_first 4978
_journal_page_last 4986
_journal_paper_doi 10.1039/c0ob00286k
_journal_volume 8
_journal_year 2010
_chemical_formula_moiety 'C17 H12 Cl2 N6 O2'
_chemical_formula_sum 'C17 H12 Cl2 N6 O2'
_chemical_formula_weight 403.23
_chemical_name_systematic
;
?
;
_space_group_IT_number 14
_symmetry_cell_setting monoclinic
_symmetry_space_group_name_Hall '-P 2ybc'
_symmetry_space_group_name_H-M 'P 1 21/c 1'
_atom_sites_solution_hydrogens geom
_atom_sites_solution_primary direct
_atom_sites_solution_secondary difmap
_audit_creation_method SHELXL-97
_cell_angle_alpha 90.00
_cell_angle_beta 94.5030(10)
_cell_angle_gamma 90.00
_cell_formula_units_Z 4
_cell_length_a 6.8900(3)
_cell_length_b 13.7810(5)
_cell_length_c 18.1120(9)
_cell_measurement_reflns_used 2860
_cell_measurement_temperature 150(2)
_cell_measurement_theta_max 27.57
_cell_measurement_theta_min 2.26
_cell_volume 1714.45(13)
_computing_cell_refinement DENZO/SCALEPACK
_computing_data_collection 'cOLLECT,Nonius BV, 1997-2001'
_computing_data_reduction DENZO/SCALEPACK
_computing_structure_refinement SHELXL-97
_computing_structure_solution SHELXs-97
_diffrn_ambient_temperature 150(2)
_diffrn_measured_fraction_theta_full 0.982
_diffrn_measured_fraction_theta_max 0.982
_diffrn_measurement_device_type 'Nonius KappaCCD'
_diffrn_measurement_method 'CCD scans'
_diffrn_radiation_monochromator graphite
_diffrn_radiation_source 'fine-focus sealed tube'
_diffrn_radiation_type MoK\a
_diffrn_radiation_wavelength 0.71073
_diffrn_reflns_av_R_equivalents 0.0569
_diffrn_reflns_av_sigmaI/netI 0.0895
_diffrn_reflns_limit_h_max 8
_diffrn_reflns_limit_h_min -8
_diffrn_reflns_limit_k_max 14
_diffrn_reflns_limit_k_min -17
_diffrn_reflns_limit_l_max 23
_diffrn_reflns_limit_l_min -23
_diffrn_reflns_number 6624
_diffrn_reflns_theta_full 27.57
_diffrn_reflns_theta_max 27.57
_diffrn_reflns_theta_min 2.26
_exptl_absorpt_coefficient_mu 0.406
_exptl_absorpt_correction_T_max 0.9529
_exptl_absorpt_correction_T_min 0.8226
_exptl_absorpt_correction_type empirical
_exptl_absorpt_process_details Denzo/Scalepack
_exptl_crystal_colour colourless
_exptl_crystal_density_diffrn 1.562
_exptl_crystal_density_method 'not measured'
_exptl_crystal_description needle
_exptl_crystal_F_000 824
_exptl_crystal_size_max 0.50
_exptl_crystal_size_mid 0.12
_exptl_crystal_size_min 0.12
_refine_diff_density_max 0.689
_refine_diff_density_min -0.411
_refine_diff_density_rms 0.105
_refine_ls_extinction_method none
_refine_ls_goodness_of_fit_ref 1.101
_refine_ls_hydrogen_treatment constr
_refine_ls_matrix_type full
_refine_ls_number_parameters 244
_refine_ls_number_reflns 3885
_refine_ls_number_restraints 0
_refine_ls_restrained_S_all 1.101
_refine_ls_R_factor_all 0.1173
_refine_ls_R_factor_gt 0.0848
_refine_ls_shift/su_max 0.001
_refine_ls_shift/su_mean 0.000
_refine_ls_structure_factor_coef Fsqd
_refine_ls_weighting_details 'calc w=1/[\s^2^(Fo^2^)+(0.0700P)^2^+4.3886P] where P=(Fo^2^+2Fc^2^)/3'
_refine_ls_weighting_scheme calc
_refine_ls_wR_factor_gt 0.1884
_refine_ls_wR_factor_ref 0.2052
_reflns_number_gt 2860
_reflns_number_total 3885
_reflns_threshold_expression >2sigma(I)
_cod_data_source_file c0ob00286k.txt
_cod_data_source_block mce0901
_cod_depositor_comments
;
The following automatic conversions were performed:

'_symmetry_cell_setting' value 'Monoclinic' changed to 'monoclinic'
according to /home/saulius/struct/CIF-dictionaries/cif_core.dic
dictionary named 'cif_core.dic' version 2.4.2 from
2011-04-26.

'_exptl_absorpt_correction_type' value 'Empirical'
changed to 'empirical' according to
/home/saulius/struct/CIF-dictionaries/cif_core.dic dictionary named
'cif_core.dic' version 2.4.2 from 2011-04-26.

Automatic conversion script
Id: cif_fix_values 1891 2012-01-12 08:04:46Z andrius 
;
_cod_original_sg_symbol_H-M P21/c
_cod_database_code 7153478

loop_
_symmetry_equiv_pos_as_xyz
'x, y, z'
'-x, y+1/2, -z+1/2'
'-x, -y, -z'
'x, -y-1/2, z-1/2'

loop_
_atom_site_label
_atom_site_type_symbol
_atom_site_fract_x
_atom_site_fract_y
_atom_site_fract_z
_atom_site_U_iso_or_equiv
_atom_site_adp_type
_atom_site_occupancy
_atom_site_symmetry_multiplicity
_atom_site_calc_flag
_atom_site_refinement_flags
C1 C 0.2389(6) 0.9066(3) 0.4226(2) 0.0236(9) Uani 1 1 d .
C2 C 0.3083(6) 0.8483(3) 0.4811(2) 0.0272(9) Uani 1 1 d .
H2 H 0.3375 0.7818 0.4737 0.033 Uiso 1 1 calc R
C3 C 0.3339(6) 0.8896(3) 0.5503(2) 0.0259(9) Uani 1 1 d .
H3 H 0.3809 0.8521 0.5919 0.031 Uiso 1 1 calc R
C4 C 0.2891(6) 0.9882(3) 0.5581(2) 0.0195(8) Uani 1 1 d .
C5 C 0.2212(6) 1.0391(3) 0.4953(2) 0.0238(9) Uani 1 1 d .
H5 H 0.1915 1.1060 0.5006 0.029 Uiso 1 1 calc R
C6 C 0.3110(6) 1.0363(3) 0.6298(2) 0.0208(8) Uani 1 1 d .
C7 C 0.3186(6) 1.1460(3) 0.7095(2) 0.0232(8) Uani 1 1 d .
C8 C 0.3014(6) 1.2362(3) 0.7558(2) 0.0240(9) Uani 1 1 d .
C9 C 0.2953(7) 1.3306(3) 0.7122(2) 0.0293(10) Uani 1 1 d .
H9A H 0.2361 1.3208 0.6611 0.035 Uiso 1 1 calc R
H9B H 0.4273 1.3583 0.7101 0.035 Uiso 1 1 calc R
C10 C 0.1682(7) 1.3954(3) 0.7568(3) 0.0349(11) Uani 1 1 d .
H10A H 0.1048 1.4467 0.7251 0.042 Uiso 1 1 calc R
H10B H 0.2461 1.4262 0.7986 0.042 Uiso 1 1 calc R
C11 C 0.0173(7) 1.3261(3) 0.7847(2) 0.0288(10) Uani 1 1 d .
H11A H -0.0281 1.3492 0.8321 0.035 Uiso 1 1 calc R
H11B H -0.0962 1.3197 0.7480 0.035 Uiso 1 1 calc R
C12 C 0.1918(6) 1.2049(3) 0.8673(2) 0.0212(8) Uani 1 1 d .
C13 C 0.0607(6) 1.1733(3) 0.9224(2) 0.0226(8) Uani 1 1 d .
C14 C -0.1239(6) 1.1369(3) 0.9023(2) 0.0276(9) Uani 1 1 d .
H14 H -0.1731 1.1372 0.8518 0.033 Uiso 1 1 calc R
C15 C -0.2353(6) 1.1003(3) 0.9557(2) 0.0288(10) Uani 1 1 d .
H15 H -0.3614 1.0744 0.9434 0.035 Uiso 1 1 calc R
C16 C -0.1562(6) 1.1030(3) 1.0275(2) 0.0256(9) Uani 1 1 d .
C17 C 0.1231(6) 1.1725(3) 0.9974(2) 0.0273(9) Uani 1 1 d .
H17 H 0.2483 1.1982 1.0118 0.033 Uiso 1 1 calc R
Cl1 Cl 0.20324(17) 0.85582(8) 0.33467(6) 0.0333(3) Uani 1 1 d .
Cl2 Cl -0.29117(19) 1.05887(9) 1.09796(7) 0.0407(3) Uani 1 1 d .
N1 N 0.1950(5) 0.9995(3) 0.42756(19) 0.0261(8) Uani 1 1 d .
N2 N 0.2874(5) 1.1359(2) 0.63859(18) 0.0227(7) Uani 1 1 d .
N3 N 0.3532(6) 0.9891(3) 0.69154(19) 0.0299(9) Uani 1 1 d .
N4 N 0.1236(5) 1.2313(2) 0.79492(18) 0.0228(7) Uani 1 1 d .
N5 N 0.3786(5) 1.2026(3) 0.88025(19) 0.0254(8) Uani 1 1 d .
N6 N 0.0175(6) 1.1378(3) 1.0501(2) 0.0318(9) Uani 1 1 d .
O1 O 0.3599(5) 1.0630(2) 0.74591(15) 0.0296(7) Uani 1 1 d .
O2 O 0.4589(4) 1.2348(2) 0.81393(16) 0.0267(7) Uani 1 1 d .

loop_
_atom_site_aniso_label
_atom_site_aniso_U_11
_atom_site_aniso_U_22
_atom_site_aniso_U_33
_atom_site_aniso_U_23
_atom_site_aniso_U_13
_atom_site_aniso_U_12
C1 0.021(2) 0.029(2) 0.021(2) -0.0079(17) 0.0045(16) -0.0077(16)
C2 0.029(2) 0.022(2) 0.031(2) -0.0031(18) 0.0039(18) -0.0040(17)
C3 0.031(2) 0.022(2) 0.025(2) 0.0020(17) 0.0006(18) -0.0006(17)
C4 0.018(2) 0.0208(19) 0.0194(19) 0.0002(15) 0.0028(15) -0.0025(15)
C5 0.028(2) 0.022(2) 0.022(2) 0.0003(17) 0.0027(17) -0.0003(16)
C6 0.022(2) 0.0216(19) 0.0196(19) 0.0031(16) 0.0048(16) -0.0010(15)
C7 0.020(2) 0.027(2) 0.023(2) 0.0007(17) 0.0018(16) -0.0011(16)
C8 0.029(2) 0.027(2) 0.0150(19) -0.0012(17) 0.0011(16) -0.0008(17)
C9 0.042(3) 0.025(2) 0.020(2) 0.0002(17) 0.0015(18) -0.0024(19)
C10 0.052(3) 0.024(2) 0.028(2) -0.0040(19) -0.001(2) 0.000(2)
C11 0.034(2) 0.026(2) 0.026(2) -0.0020(18) -0.0054(18) 0.0070(18)
C12 0.029(2) 0.0204(19) 0.0131(18) -0.0014(15) -0.0012(16) 0.0014(16)
C13 0.026(2) 0.023(2) 0.019(2) -0.0020(16) 0.0026(16) 0.0020(16)
C14 0.028(2) 0.029(2) 0.024(2) -0.0016(18) -0.0055(17) 0.0034(18)
C15 0.024(2) 0.029(2) 0.033(2) -0.0023(19) 0.0015(18) 0.0013(17)
C16 0.029(2) 0.021(2) 0.027(2) -0.0011(17) 0.0084(18) 0.0018(16)
C17 0.027(2) 0.033(2) 0.022(2) -0.0010(18) 0.0004(17) -0.0046(18)
Cl1 0.0363(6) 0.0388(6) 0.0247(5) -0.0105(5) 0.0018(4) -0.0073(5)
Cl2 0.0466(7) 0.0393(7) 0.0386(7) 0.0036(5) 0.0189(5) -0.0045(5)
N1 0.033(2) 0.0271(18) 0.0187(17) -0.0006(15) 0.0018(15) -0.0014(15)
N2 0.0285(18) 0.0216(17) 0.0178(16) -0.0013(14) 0.0005(14) -0.0010(14)
N3 0.046(2) 0.0256(19) 0.0180(18) -0.0037(15) 0.0043(16) 0.0036(16)
N4 0.0318(19) 0.0206(16) 0.0152(16) -0.0032(13) -0.0022(14) 0.0030(14)
N5 0.029(2) 0.0290(19) 0.0181(17) 0.0022(15) 0.0020(14) -0.0035(15)
N6 0.037(2) 0.037(2) 0.0223(19) -0.0022(16) 0.0044(16) -0.0047(17)
O1 0.0480(19) 0.0245(15) 0.0159(14) 0.0005(12) 0.0008(13) 0.0036(13)
O2 0.0238(15) 0.0355(16) 0.0203(14) 0.0008(13) -0.0001(12) -0.0060(13)

loop_
_atom_type_symbol
_atom_type_description
_atom_type_scat_dispersion_real
_atom_type_scat_dispersion_imag
_atom_type_scat_source
C C 0.0033 0.0016 'International Tables Vol C Tables 4.2.6.8 and 6.1.1.4'
H H 0.0000 0.0000 'International Tables Vol C Tables 4.2.6.8 and 6.1.1.4'
Cl Cl 0.1484 0.1585 'International Tables Vol C Tables 4.2.6.8 and 6.1.1.4'
N N 0.0061 0.0033 'International Tables Vol C Tables 4.2.6.8 and 6.1.1.4'
O O 0.0106 0.0060 'International Tables Vol C Tables 4.2.6.8 and 6.1.1.4'

loop_
_geom_angle_atom_site_label_1
_geom_angle_atom_site_label_2
_geom_angle_atom_site_label_3
_geom_angle
N1 C1 C2 125.3(4)
N1 C1 Cl1 115.8(3)
C2 C1 Cl1 118.9(3)
C3 C2 C1 118.0(4)
C2 C3 C4 118.6(4)
C5 C4 C3 118.1(4)
C5 C4 C6 120.4(4)
C3 C4 C6 121.6(4)
N1 C5 C4 123.8(4)
N3 C6 N2 114.4(4)
N3 C6 C4 122.5(4)
N2 C6 C4 123.2(3)
N2 C7 O1 114.1(4)
N2 C7 C8 128.8(4)
O1 C7 C8 117.0(3)
O2 C8 N4 104.8(3)
O2 C8 C7 107.7(3)
N4 C8 C7 109.6(3)
O2 C8 C9 112.2(3)
N4 C8 C9 107.5(3)
C7 C8 C9 114.6(3)
C8 C9 C10 102.7(3)
C9 C10 C11 104.1(4)
N4 C11 C10 104.3(4)
N5 C12 N4 115.6(4)
N5 C12 C13 121.9(4)
N4 C12 C13 122.3(4)
C14 C13 C17 117.4(4)
C14 C13 C12 122.0(4)
C17 C13 C12 120.5(4)
C15 C14 C13 119.8(4)
C16 C15 C14 117.1(4)
N6 C16 C15 125.9(4)
N6 C16 Cl2 114.9(3)
C15 C16 Cl2 119.3(3)
N6 C17 C13 123.9(4)
C1 N1 C5 116.2(4)
C7 N2 C6 102.0(3)
C6 N3 O1 103.3(3)
C12 N4 C8 103.4(3)
C12 N4 C11 117.7(3)
C8 N4 C11 108.6(3)
C12 N5 O2 106.6(3)
C16 N6 C17 116.0(4)
C7 O1 N3 106.2(3)
N5 O2 C8 107.3(3)

loop_
_geom_bond_atom_site_label_1
_geom_bond_atom_site_label_2
_geom_bond_distance
C1 N1 1.320(6)
C1 C2 1.384(6)
C1 Cl1 1.740(4)
C2 C3 1.374(6)
C3 C4 1.404(6)
C4 C5 1.386(6)
C4 C6 1.455(5)
C5 N1 1.343(5)
C6 N3 1.307(5)
C6 N2 1.392(5)
C7 N2 1.294(5)
C7 O1 1.339(5)
C7 C8 1.510(6)
C8 O2 1.452(5)
C8 N4 1.464(5)
C8 C9 1.520(6)
C9 C10 1.525(6)
C10 C11 1.526(7)
C11 N4 1.502(5)
C12 N5 1.290(5)
C12 N4 1.405(5)
C12 C13 1.465(5)
C13 C14 1.389(6)
C13 C17 1.391(6)
C14 C15 1.378(6)
C15 C16 1.370(6)
C16 N6 1.324(6)
C16 Cl2 1.746(4)
C17 N6 1.335(5)
N3 O1 1.415(4)
N5 O2 1.432(4)
